data_2022348
loop_
_publ_author_name
'Kumasaki, Mieko'
'Gontani, Saori'
'Mori, Kanae'
'Matsumoto, Shinya'
'Inoue, Kazuki'

_publ_section_title
;
 Crystallographic study of the energetic salt 1,2,4-triazolium perchlorate
;
_journal_coeditor_code WP3012
_journal_issue 5
_journal_name_full 'Acta Crystallographica Section C'
_journal_page_first 197
_journal_page_last 201
_journal_paper_doi 10.1107/S2053229621003260
_journal_volume 77
_journal_year 2021
_chemical_formula_iupac 'C2 H4 N3 +, Cl O4 -'
_chemical_formula_moiety 'C2 H4 N3 +, Cl O4 -'
_chemical_formula_sum 'C2 H4 Cl N3 O4'
_chemical_formula_weight 169.53
_chemical_name_systematic '1<i>H</i>-1,2,4-Triazolium perchlorate'
_space_group_crystal_system monoclinic
_space_group_IT_number 11
_space_group_name_Hall '-P 2yb'
_space_group_name_H-M_alt 'P 1 21/m 1'
_atom_sites_solution_hydrogens mixed
_atom_sites_solution_primary iterative
_cell_angle_alpha 90
_cell_angle_beta 96.1530(10)
_cell_angle_gamma 90
_cell_formula_units_Z 4
_cell_length_a 5.18590(10)
_cell_length_b 11.84970(10)
_cell_length_c 9.64610(10)
_cell_measurement_reflns_used 2328
_cell_measurement_temperature 223(2)
_cell_measurement_theta_max 73.0720
_cell_measurement_theta_min 4.6110
_cell_volume 589.351(14)
_computing_cell_refinement
;
CrysAlis PRO (Rigaku OD, 2018)
;
_computing_data_collection
;
CrysAlis PRO (Rigaku OD, 2018)
;
_computing_data_reduction
;
CrysAlis PRO (Rigaku OD, 2018)
;
_computing_molecular_graphics
;
Mercury (Macrae <i>et al.</i>,  2020)
;
_computing_publication_material
;
publCIF (Westrip, 2010)
;
_computing_structure_refinement
;
SHELXL2018 (Sheldrick, 2015)
and OLEX2 (Dolomanov <i>et al.</i>,  2009)
;
_computing_structure_solution
;
olex2.solve (Bourhis <i>et al.</i>,  2015)
;
_diffrn_ambient_temperature 223(2)
_diffrn_detector 'CCD plate'
_diffrn_measured_fraction_theta_full 0.999
_diffrn_measured_fraction_theta_max 0.978
_diffrn_measurement_device 'four-circle diffractometer'
_diffrn_measurement_device_type 'XtaLAB AFC12 (RINC) Kappa dual home/near'
_diffrn_measurement_method '\w scans'
_diffrn_radiation_monochromator mirror
_diffrn_radiation_probe x-ray
_diffrn_radiation_type CuK\a
_diffrn_radiation_wavelength 1.54184
_diffrn_reflns_av_R_equivalents 0.0296
_diffrn_reflns_av_unetI/netI 0.0321
_diffrn_reflns_limit_h_max 6
_diffrn_reflns_limit_h_min -6
_diffrn_reflns_limit_k_max 14
_diffrn_reflns_limit_k_min -13
_diffrn_reflns_limit_l_max 11
_diffrn_reflns_limit_l_min -11
_diffrn_reflns_number 3611
_diffrn_reflns_theta_full 67.684
_diffrn_reflns_theta_max 73.342
_diffrn_reflns_theta_min 4.611
_diffrn_source 'micro-focus sealed X-ray tube'
_exptl_absorpt_coefficient_mu 5.537
_exptl_absorpt_correction_T_max 1.00000
_exptl_absorpt_correction_T_min 0.83791
_exptl_absorpt_correction_type multi-scan
_exptl_absorpt_process_details
;
(CrysAlis PRO; Rigaku OD, 2018)
;
_exptl_crystal_colour 'clear pale yellow'
_exptl_crystal_density_diffrn 1.911
_exptl_crystal_description plate
_exptl_crystal_F_000 344
_exptl_crystal_size_max 1
_exptl_crystal_size_mid 0.6
_exptl_crystal_size_min 0.3
_refine_diff_density_max 0.265
_refine_diff_density_min -0.753
_refine_ls_extinction_method none
_refine_ls_goodness_of_fit_ref 1.116
_refine_ls_hydrogen_treatment mixed
_refine_ls_matrix_type full
_refine_ls_number_parameters 108
_refine_ls_number_reflns 1217
_refine_ls_number_restraints 0
_refine_ls_restrained_S_all 1.116
_refine_ls_R_factor_all 0.0362
_refine_ls_R_factor_gt 0.0347
_refine_ls_shift/su_max 0.000
_refine_ls_shift/su_mean 0.000
_refine_ls_structure_factor_coef Fsqd
_refine_ls_weighting_details 'w=1/[\s^2^(Fo^2^)+(0.0523P)^2^+0.1864P] where P=(Fo^2^+2Fc^2^)/3'
_refine_ls_weighting_scheme calc
_refine_ls_wR_factor_gt 0.0925
_refine_ls_wR_factor_ref 0.0942
_reflns_number_gt 1136
_reflns_number_total 1217
_reflns_threshold_expression 'I > 2\s(I)'
_cod_data_source_file wp3012sup1.cif
_cod_data_source_block I
_cod_depositor_comments 'Adding full bibliography for 2022348.cif.'
_cod_original_sg_symbol_H-M 'P 21/m'
_cod_database_code 2022348
_cod_database_fobs_code 2022348
_shelx_space_group_comment
;
The symmetry employed for this shelxl refinement is uniquely defined
by the following loop, which should always be used as a source of
symmetry information in preference to the above space-group names.
They are only intended as comments.
;
_shelx_estimated_absorpt_t_min 0.072
_shelx_estimated_absorpt_t_max 0.287

loop_
_space_group_symop_operation_xyz
'x, y, z'
'-x, y+1/2, -z'
'-x, -y, -z'
'x, -y-1/2, z'

loop_
_atom_site_type_symbol
_atom_site_label
_atom_site_fract_x
_atom_site_fract_y
_atom_site_fract_z
_atom_site_U_iso_or_equiv
_atom_site_adp_type
_atom_site_calc_flag
_atom_site_occupancy
_atom_site_disorder_assembly
_atom_site_disorder_group
Cl Cl10 0.85233(11) 0.750000 0.42804(6) 0.0232(2) Uani d 1 . .
O O11 0.8685(4) 0.750000 0.28056(18) 0.0319(5) Uani d 1 . .
O O12 0.5866(4) 0.750000 0.4563(2) 0.0416(5) Uani d 1 . .
O O13 0.9799(3) 0.65063(13) 0.48852(15) 0.0388(4) Uani d 1 . .
N N1 0.5121(3) 0.43779(14) 0.83520(17) 0.0277(4) Uani d 1 . .
H H1 0.477(5) 0.391(2) 0.888(3) 0.044(7) Uiso d 1 . .
N N2 0.3322(3) 0.51339(16) 0.7827(2) 0.0429(5) Uani d 1 . .
N N4 0.6962(3) 0.53346(15) 0.69127(17) 0.0297(4) Uani d 1 . .
H H4 0.808(6) 0.561(3) 0.648(3) 0.052(8) Uiso d 1 . .
C C3 0.4530(4) 0.57112(19) 0.6944(2) 0.0384(5) Uani d 1 . .
H H3 0.379350 0.631209 0.640211 0.046 Uiso calc 1 . .
C C5 0.7300(4) 0.44967(17) 0.7816(2) 0.0288(4) Uani d 1 . .
H H5 0.881871 0.406992 0.803017 0.035 Uiso calc 1 . .
Cl Cl6 1.03081(10) 0.250000 0.06220(5) 0.0209(2) Uani d 1 . .
O O7 0.7698(4) 0.250000 -0.0070(2) 0.0327(5) Uani d 1 . .
O O8 1.0241(4) 0.250000 0.21008(18) 0.0319(5) Uani d 1 . .
O O9 1.1632(3) 0.34949(12) 0.02056(13) 0.0313(3) Uani d 1 . .

loop_
_atom_site_aniso_label
_atom_site_aniso_U_11
_atom_site_aniso_U_22
_atom_site_aniso_U_33
_atom_site_aniso_U_12
_atom_site_aniso_U_13
_atom_site_aniso_U_23
Cl10 0.0243(3) 0.0267(3) 0.0191(3) 0.000 0.0053(2) 0.000
O11 0.0459(12) 0.0308(11) 0.0195(9) 0.000 0.0058(8) 0.000
O12 0.0244(10) 0.0558(15) 0.0464(12) 0.000 0.0116(9) 0.000
O13 0.0447(8) 0.0410(9) 0.0318(7) 0.0131(7) 0.0096(6) 0.0121(6)
N1 0.0313(8) 0.0227(8) 0.0304(8) -0.0006(7) 0.0089(7) 0.0045(7)
N2 0.0234(8) 0.0329(10) 0.0742(13) 0.0036(7) 0.0138(8) 0.0147(9)
N4 0.0288(8) 0.0331(9) 0.0286(8) -0.0067(7) 0.0093(7) 0.0019(7)
C3 0.0275(9) 0.0327(11) 0.0529(13) -0.0024(8) -0.0047(9) 0.0169(10)
C5 0.0232(9) 0.0276(10) 0.0356(10) 0.0017(7) 0.0036(7) -0.0011(8)
Cl6 0.0233(3) 0.0212(3) 0.0184(3) 0.000 0.0034(2) 0.000
O7 0.0242(9) 0.0308(11) 0.0416(11) 0.000 -0.0044(8) 0.000
O8 0.0456(12) 0.0307(11) 0.0207(9) 0.000 0.0091(8) 0.000
O9 0.0359(7) 0.0309(8) 0.0279(7) -0.0098(6) 0.0070(5) 0.0023(6)

loop_
_atom_type_symbol
_atom_type_description
_atom_type_scat_dispersion_real
_atom_type_scat_dispersion_imag
_atom_type_scat_source
C C 0.0181 0.0091 'International Tables Vol C Tables 4.2.6.8 and 6.1.1.4'
H H 0.0000 0.0000 'International Tables Vol C Tables 4.2.6.8 and 6.1.1.4'
Cl Cl 0.3639 0.7018 'International Tables Vol C Tables 4.2.6.8 and 6.1.1.4'
N N 0.0311 0.0180 'International Tables Vol C Tables 4.2.6.8 and 6.1.1.4'
O O 0.0492 0.0322 'International Tables Vol C Tables 4.2.6.8 and 6.1.1.4'

loop_
_geom_angle_atom_site_label_1
_geom_angle_atom_site_label_2
_geom_angle_atom_site_label_3
_geom_angle_site_symmetry_1
_geom_angle_site_symmetry_3
_geom_angle
_geom_angle_publ_flag
O11 Cl10 O13 . . 109.15(8) ?
O11 Cl10 O13 . 4_575 109.15(8) ?
O12 Cl10 O11 . . 110.38(13) ?
O12 Cl10 O13 . . 109.38(8) ?
O12 Cl10 O13 . 4_575 109.38(8) ?
O13 Cl10 O13 . 4_575 109.40(14) ?
N2 N1 H1 . . 120(2) ?
C5 N1 H1 . . 127(2) ?
C5 N1 N2 . . 111.94(17) ?
C3 N2 N1 . . 103.41(17) ?
C3 N4 H4 . . 127(2) ?
C5 N4 H4 . . 126(2) ?
C5 N4 C3 . . 107.08(16) ?
N2 C3 N4 . . 111.04(19) ?
N2 C3 H3 . . 124.5 ?
N4 C3 H3 . . 124.5 ?
N1 C5 N4 . . 106.52(17) ?
N1 C5 H5 . . 126.7 ?
N4 C5 H5 . . 126.7 ?
O8 Cl6 O7 . . 109.84(12) ?
O8 Cl6 O9 . 4_565 109.92(7) ?
O8 Cl6 O9 . . 109.92(7) ?
O9 Cl6 O7 4_565 . 108.77(8) ?
O9 Cl6 O7 . . 108.77(7) ?
O9 Cl6 O9 4_565 . 109.60(12) ?

loop_
_geom_bond_atom_site_label_1
_geom_bond_atom_site_label_2
_geom_bond_site_symmetry_2
_geom_bond_distance
_geom_bond_publ_flag
Cl10 O11 . 1.4341(18) ?
Cl10 O12 . 1.433(2) ?
Cl10 O13 4_575 1.4428(15) ?
Cl10 O13 . 1.4428(15) ?
N1 H1 . 0.78(3) ?
N1 N2 . 1.352(2) ?
N1 C5 . 1.299(2) ?
N2 C3 . 1.303(3) ?
N4 H4 . 0.82(3) ?
N4 C3 . 1.341(3) ?
N4 C5 . 1.321(3) ?
C3 H3 . 0.9400 ?
C5 H5 . 0.9400 ?
Cl6 O7 . 1.4438(19) ?
Cl6 O8 . 1.4305(18) ?
Cl6 O9 . 1.4428(14) ?
Cl6 O9 4_565 1.4427(14) ?

loop_
_geom_hbond_atom_site_label_D
_geom_hbond_atom_site_label_H
_geom_hbond_atom_site_label_A
_geom_hbond_site_symmetry_A
_geom_hbond_distance_DH
_geom_hbond_distance_HA
_geom_hbond_distance_DA
_geom_hbond_angle_DHA
_geom_hbond_publ_flag
N4 H4 O13 . 0.818 2.141 2.921 159.61 yes
N1 H1 O9 . 0.787 2.230 2.874 139.46 yes
N H1 O7 . 0.787 2.407 2.936 125.59 yes
N4 H4 O8 . 0.818 2.719 3.049 106.14 yes

loop_
_geom_torsion_atom_site_label_1
_geom_torsion_atom_site_label_2
_geom_torsion_atom_site_label_3
_geom_torsion_atom_site_label_4
_geom_torsion_site_symmetry_1
_geom_torsion_site_symmetry_2
_geom_torsion_site_symmetry_3
_geom_torsion_site_symmetry_4
_geom_torsion
_geom_torsion_publ_flag
N1 N2 C3 N4 . . . . 0.2(3) ?
N2 N1 C5 N4 . . . . -0.5(2) ?
C3 N4 C5 N1 . . . . 0.6(2) ?
C5 N1 N2 C3 . . . . 0.2(3) ?
C5 N4 C3 N2 . . . . -0.5(3) ?
